data_4067435
loop_
_publ_author_name
'Braddock-Wilking, Janet'
'Gao, Li-Bin'
'Rath, Nigam P.'

_publ_section_title
;
 Preparation and Photophysical Properties of Phosphino- and Phosphine
 Oxide-Linked Siloles
;
_journal_issue 7
_journal_name_full Organometallics
_journal_page_first 1612
_journal_paper_doi 10.1021/om900956u
_journal_volume 29
_journal_year 2010
_chemical_formula_sum 'C66.5 H53 Cl P2 Si'
_chemical_formula_weight 977.57
_chemical_name_systematic
; 
 ? 
;
_space_group_IT_number 15
_symmetry_cell_setting monoclinic
_symmetry_space_group_name_Hall '-C 2yc'
_symmetry_space_group_name_H-M 'C 1 2/c 1'
_atom_sites_solution_hydrogens geom
_atom_sites_solution_primary direct
_atom_sites_solution_secondary difmap
_audit_creation_method SHELXL-97
_cell_angle_alpha 90.00
_cell_angle_beta 106.484(15)
_cell_angle_gamma 90.00
_cell_formula_units_Z 8
_cell_length_a 46.444(8)
_cell_length_b 9.5894(18)
_cell_length_c 24.803(5)
_cell_measurement_reflns_used 2108
_cell_measurement_temperature 100(2)
_cell_measurement_theta_max 17.38
_cell_measurement_theta_min 2.54
_cell_volume 10592(4)
_computing_cell_refinement 'Bruker-Apex II (Bruker, 2006)'
_computing_data_collection 'Bruker-Apex II (Bruker, 2006)'
_computing_data_reduction 'Bruker-SAINT   (Bruker, 2006)'
_computing_molecular_graphics 'Bruker-SHELXTL (Sheldrick, G.M., 2008)'
_computing_publication_material 'Bruker-SHELXTL (Sheldrick, G.M., 2008)'
_computing_structure_refinement 'Bruker-SHELXTL (Sheldrick, G.M., 2008)'
_computing_structure_solution 'Bruker-SHELXTL (Sheldrick, G.M., 2008)'
_diffrn_ambient_temperature 100(2)
_diffrn_measured_fraction_theta_full 0.994
_diffrn_measured_fraction_theta_max 0.994
_diffrn_measurement_device_type 'Bruker APEX-II CCD'
_diffrn_measurement_method '\f and \w scans'
_diffrn_radiation_monochromator graphite
_diffrn_radiation_source 'fine-focus sealed tube'
_diffrn_radiation_type MoK\a
_diffrn_radiation_wavelength 0.71073
_diffrn_reflns_av_R_equivalents 0.1870
_diffrn_reflns_av_sigmaI/netI 0.1977
_diffrn_reflns_limit_h_max 55
_diffrn_reflns_limit_h_min -55
_diffrn_reflns_limit_k_max 9
_diffrn_reflns_limit_k_min -11
_diffrn_reflns_limit_l_max 29
_diffrn_reflns_limit_l_min -29
_diffrn_reflns_number 60845
_diffrn_reflns_theta_full 25.00
_diffrn_reflns_theta_max 25.00
_diffrn_reflns_theta_min 2.17
_exptl_absorpt_coefficient_mu 0.197
_exptl_absorpt_correction_T_max 0.9935
_exptl_absorpt_correction_T_min 0.9142
_exptl_absorpt_correction_type multi-scan
_exptl_absorpt_process_details 'sadabs v2008/1'
_exptl_crystal_colour colourless
_exptl_crystal_density_diffrn 1.226
_exptl_crystal_density_meas ?
_exptl_crystal_density_method 'not measured'
_exptl_crystal_description plate
_exptl_crystal_F_000 4104
_exptl_crystal_size_max 0.46
_exptl_crystal_size_mid 0.12
_exptl_crystal_size_min 0.03
_refine_diff_density_max 0.806
_refine_diff_density_min -0.404
_refine_diff_density_rms 0.077
_refine_ls_extinction_coef 0.0008(2)
_refine_ls_extinction_expression Fc^*^=kFc[1+0.001xFc^2^\l^3^/sin(2\q)]^-1/4^
_refine_ls_extinction_method SHELXL
_refine_ls_goodness_of_fit_ref 1.019
_refine_ls_hydrogen_treatment noref
_refine_ls_matrix_type full
_refine_ls_number_parameters 628
_refine_ls_number_reflns 9294
_refine_ls_number_restraints 43
_refine_ls_restrained_S_all 1.022
_refine_ls_R_factor_all 0.2647
_refine_ls_R_factor_gt 0.0993
_refine_ls_shift/su_max 0.002
_refine_ls_shift/su_mean 0.000
_refine_ls_structure_factor_coef Fsqd
_refine_ls_weighting_details 'calc w=1/[\s^2^(Fo^2^)+(0.1654P)^2^+6.2999P] where P=(Fo^2^+2Fc^2^)/3'
_refine_ls_weighting_scheme calc
_refine_ls_wR_factor_gt 0.2524
_refine_ls_wR_factor_ref 0.3571
_reflns_number_gt 3184
_reflns_number_total 9294
_reflns_threshold_expression >2sigma(I)
_cod_data_source_file om900956u_si_004.cif
_cod_data_source_block w16908
_cod_depositor_comments
;
The following automatic conversions were performed:

'_symmetry_cell_setting' value 'Monoclinic' changed to 'monoclinic'
according to /home/saulius/struct/CIF-dictionaries/cif_core.dic
dictionary named 'cif_core.dic' version 2.4.1 from 2010-06-29.

Automatic conversion script
Id: cif_fix_values 1715 2011-07-08 13:25:40Z adriana 

The following automatic conversions were performed:

'_exptl_crystal_density_meas' value 'no' was changed to '?' - the
value is perceived as not measured.

Automatic conversion script
Id: cif_fix_values 3008 2015-01-20 13:52:24Z robertas 
;
_cod_original_cell_volume 10593(3)
_cod_original_sg_symbol_H-M C2/c
_cod_original_formula_sum 'C66.50 H53 Cl P2 Si'
_cod_database_code 4067435

loop_
_symmetry_equiv_pos_as_xyz
'x, y, z'
'-x, y, -z+1/2'
'x+1/2, y+1/2, z'
'-x+1/2, y+1/2, -z+1/2'
'-x, -y, -z'
'x, -y, z-1/2'
'-x+1/2, -y+1/2, -z'
'x+1/2, -y+1/2, z-1/2'

loop_
_atom_site_label
_atom_site_type_symbol
_atom_site_fract_x
_atom_site_fract_y
_atom_site_fract_z
_atom_site_U_iso_or_equiv
_atom_site_adp_type
_atom_site_occupancy
_atom_site_symmetry_multiplicity
_atom_site_calc_flag
_atom_site_refinement_flags
_atom_site_disorder_assembly
_atom_site_disorder_group
P1 P 0.60903(5) 1.9514(3) 0.15766(9) 0.0696(8) Uani 1 1 d . . .
P2 P 1.03194(14) 1.9636(10) 0.9345(3) 0.134(4) Uani 0.60 1 d PD A 1
P2' P 1.0215(3) 1.8735(15) 0.9409(5) 0.135(5) Uani 0.40 1 d P A 2
Si1 Si 0.81432(4) 1.9832(2) 0.56228(8) 0.0515(7) Uani 1 1 d . . .
C1 C 0.77260(15) 2.0039(7) 0.5463(3) 0.0492(19) Uani 1 1 d . . .
C2 C 0.76574(15) 2.0395(7) 0.5935(3) 0.0430(18) Uani 1 1 d . . .
C3 C 0.79268(15) 2.0500(7) 0.6462(3) 0.0441(18) Uani 1 1 d . . .
C4 C 0.82007(15) 2.0288(7) 0.6384(3) 0.0469(19) Uani 1 1 d . . .
C5 C 0.82836(16) 1.8044(7) 0.5544(3) 0.060(2) Uani 1 1 d . . .
H5A H 0.8192 1.7375 0.5744 0.090 Uiso 1 1 calc R . .
H5B H 0.8502 1.8020 0.5701 0.090 Uiso 1 1 calc R . .
H5C H 0.8230 1.7797 0.5144 0.090 Uiso 1 1 calc R . .
C6 C 0.83119(16) 2.1069(8) 0.5216(3) 0.056(2) Uani 1 1 d . . .
H6A H 0.8229 2.0885 0.4813 0.084 Uiso 1 1 calc R . .
H6B H 0.8530 2.0944 0.5324 0.084 Uiso 1 1 calc R . .
H6C H 0.8265 2.2029 0.5297 0.084 Uiso 1 1 calc R . .
C7 C 0.73510(15) 2.0698(8) 0.5975(3) 0.0431(18) Uani 1 1 d . . .
C8 C 0.71227(16) 1.9726(8) 0.5803(3) 0.0505(19) Uani 1 1 d . . .
H8 H 0.7167 1.8824 0.5690 0.061 Uiso 1 1 calc R . .
C9 C 0.68344(16) 2.0048(9) 0.5794(3) 0.055(2) Uani 1 1 d . . .
H9 H 0.6680 1.9374 0.5670 0.066 Uiso 1 1 calc R . .
C10 C 0.67666(17) 2.1341(9) 0.5964(3) 0.053(2) Uani 1 1 d . . .
H10 H 0.6566 2.1558 0.5957 0.064 Uiso 1 1 calc R . .
C11 C 0.69886(17) 2.2314(9) 0.6143(3) 0.054(2) Uani 1 1 d . . .
H11 H 0.6941 2.3208 0.6259 0.065 Uiso 1 1 calc R . .
C12 C 0.72831(15) 2.2008(8) 0.6157(3) 0.0472(19) Uani 1 1 d . . .
H12 H 0.7437 2.2682 0.6289 0.057 Uiso 1 1 calc R . .
C13 C 0.78691(15) 2.0751(8) 0.7023(3) 0.0479(19) Uani 1 1 d . . .
C14 C 0.77030(15) 1.9833(8) 0.7237(3) 0.0499(19) Uani 1 1 d . . .
H14 H 0.7618 1.9032 0.7025 0.060 Uiso 1 1 calc R . .
C15 C 0.76577(15) 2.0062(9) 0.7756(3) 0.057(2) Uani 1 1 d . . .
H15 H 0.7548 1.9406 0.7906 0.068 Uiso 1 1 calc R . .
C16 C 0.77731(16) 2.1253(10) 0.8058(3) 0.058(2) Uani 1 1 d . . .
H16 H 0.7741 2.1422 0.8413 0.070 Uiso 1 1 calc R . .
C17 C 0.79333(16) 2.2179(9) 0.7841(3) 0.058(2) Uani 1 1 d . . .
H17 H 0.8011 2.2998 0.8046 0.069 Uiso 1 1 calc R . .
C18 C 0.79838(15) 2.1941(8) 0.7323(3) 0.051(2) Uani 1 1 d . . .
H18 H 0.8096 2.2590 0.7175 0.061 Uiso 1 1 calc R . .
C19 C 0.75026(15) 1.9992(8) 0.4897(3) 0.0470(18) Uani 1 1 d . . .
C20 C 0.75057(16) 1.8909(8) 0.4530(3) 0.052(2) Uani 1 1 d . . .
H20 H 0.7657 1.8213 0.4635 0.062 Uiso 1 1 calc R . .
C21 C 0.72910(15) 1.8822(8) 0.4010(3) 0.0489(19) Uani 1 1 d . . .
H21 H 0.7296 1.8059 0.3769 0.059 Uiso 1 1 calc R . .
C22 C 0.70681(15) 1.9835(8) 0.3837(3) 0.0478(19) Uani 1 1 d . . .
C23 C 0.70734(16) 2.0961(8) 0.4195(3) 0.051(2) Uani 1 1 d . . .
H23 H 0.6931 2.1692 0.4079 0.062 Uiso 1 1 calc R . .
C24 C 0.72831(16) 2.1028(8) 0.4718(3) 0.0509(19) Uani 1 1 d . . .
H24 H 0.7278 2.1791 0.4960 0.061 Uiso 1 1 calc R . .
C25 C 0.68263(14) 1.9748(7) 0.3292(3) 0.0436(18) Uani 1 1 d . . .
C26 C 0.68797(16) 1.9154(8) 0.2817(3) 0.057(2) Uani 1 1 d . . .
H26 H 0.7072 1.8783 0.2837 0.068 Uiso 1 1 calc R . .
C27 C 0.66532(15) 1.9104(8) 0.2318(3) 0.058(2) Uani 1 1 d . . .
H27 H 0.6693 1.8674 0.2001 0.070 Uiso 1 1 calc R . .
C28 C 0.63708(16) 1.9656(8) 0.2261(3) 0.056(2) Uani 1 1 d . . .
C29 C 0.63224(16) 2.0248(8) 0.2738(3) 0.060(2) Uani 1 1 d . . .
H29 H 0.6132 2.0642 0.2716 0.071 Uiso 1 1 calc R . .
C30 C 0.65441(16) 2.0280(8) 0.3241(3) 0.054(2) Uani 1 1 d . . .
H30 H 0.6502 2.0677 0.3561 0.065 Uiso 1 1 calc R . .
C31 C 0.61599(16) 2.1106(10) 0.1217(3) 0.060(2) Uani 1 1 d . . .
C32 C 0.63170(17) 2.2247(10) 0.1481(4) 0.068(2) Uani 1 1 d . . .
H32 H 0.6394 2.2253 0.1879 0.082 Uiso 1 1 calc R . .
C33 C 0.63647(19) 2.3408(10) 0.1170(4) 0.077(3) Uani 1 1 d . . .
H33 H 0.6476 2.4188 0.1355 0.093 Uiso 1 1 calc R . .
C34 C 0.6248(2) 2.3397(13) 0.0595(5) 0.085(3) Uani 1 1 d . . .
H34 H 0.6278 2.4172 0.0379 0.102 Uiso 1 1 calc R . .
C35 C 0.6087(2) 2.2258(13) 0.0334(4) 0.085(3) Uani 1 1 d . . .
H35 H 0.6005 2.2272 -0.0063 0.101 Uiso 1 1 calc R . .
C36 C 0.60427(18) 2.1093(11) 0.0629(4) 0.080(3) Uani 1 1 d . . .
H36 H 0.5936 2.0308 0.0440 0.096 Uiso 1 1 calc R . .
C37 C 0.57444(18) 2.0000(12) 0.1744(4) 0.087(3) Uani 1 1 d . . .
C38 C 0.5623(2) 2.1311(13) 0.1708(5) 0.106(4) Uani 1 1 d . . .
H38 H 0.5727 2.2073 0.1604 0.128 Uiso 1 1 calc R . .
C39 C 0.5352(2) 2.1540(15) 0.1821(6) 0.132(5) Uani 1 1 d . . .
H39 H 0.5275 2.2462 0.1797 0.159 Uiso 1 1 calc R . .
C40 C 0.5196(3) 2.0500(19) 0.1964(8) 0.182(8) Uani 1 1 d . . .
H40 H 0.4999 2.0649 0.1995 0.218 Uiso 1 1 calc R . .
C41 C 0.5325(3) 1.9245(19) 0.2061(9) 0.214(10) Uani 1 1 d . . .
H41 H 0.5236 1.8536 0.2227 0.256 Uiso 1 1 calc R . .
C42 C 0.5596(2) 1.8955(14) 0.1918(7) 0.155(6) Uani 1 1 d . . .
H42 H 0.5672 1.8030 0.1945 0.186 Uiso 1 1 calc R . .
C43 C 0.84855(16) 2.0255(8) 0.6833(3) 0.050(2) Uani 1 1 d . . .
C44 C 0.85290(18) 1.9459(9) 0.7318(3) 0.064(2) Uani 1 1 d . . .
H44 H 0.8364 1.8959 0.7375 0.077 Uiso 1 1 calc R . .
C45 C 0.88019(19) 1.9369(10) 0.7716(3) 0.072(3) Uani 1 1 d . . .
H45 H 0.8822 1.8807 0.8040 0.087 Uiso 1 1 calc R . .
C46 C 0.90514(19) 2.0091(10) 0.7653(3) 0.070(3) Uani 1 1 d . . .
C47 C 0.90106(17) 2.0913(9) 0.7168(3) 0.067(2) Uani 1 1 d . . .
H47 H 0.9177 2.1408 0.7112 0.081 Uiso 1 1 calc R . .
C48 C 0.87352(16) 2.1017(9) 0.6771(3) 0.062(2) Uani 1 1 d . . .
H48 H 0.8713 2.1605 0.6453 0.074 Uiso 1 1 calc R . .
C49 C 0.9354(2) 1.9933(10) 0.8060(4) 0.088(3) Uani 1 1 d . A .
C50 C 0.9388(2) 1.9990(13) 0.8632(4) 0.128(5) Uani 1 1 d . . .
H50 H 0.9220 2.0124 0.8773 0.153 Uiso 1 1 calc R . .
C51 C 0.9681(3) 1.9842(16) 0.8999(4) 0.168(7) Uani 1 1 d . A .
H51 H 0.9706 1.9934 0.9391 0.202 Uiso 1 1 calc R . .
C52 C 0.9936(2) 1.9572(17) 0.8829(4) 0.163(7) Uani 1 1 d D . .
C53 C 0.9886(2) 1.9506(13) 0.8256(4) 0.123(5) Uani 1 1 d . A .
H53 H 1.0051 1.9306 0.8114 0.148 Uiso 1 1 calc R . .
C54 C 0.96076(18) 1.9714(11) 0.7875(4) 0.096(3) Uani 1 1 d . . .
H54 H 0.9589 1.9708 0.7483 0.115 Uiso 1 1 calc R A .
C55 C 1.0493(3) 1.8333(15) 0.8997(5) 0.109(4) Uani 1 1 d D . .
C56 C 1.0739(3) 1.8790(13) 0.8822(5) 0.105(3) Uani 1 1 d . A .
H56 H 1.0811 1.9718 0.8893 0.126 Uiso 1 1 calc R . .
C57 C 1.0878(2) 1.7845(14) 0.8538(5) 0.098(3) Uani 1 1 d . . .
H57 H 1.1038 1.8147 0.8400 0.118 Uiso 1 1 calc R A .
C58 C 1.0785(4) 1.654(2) 0.8464(12) 0.288(11) Uani 1 1 d . A .
H58 H 1.0878 1.5894 0.8277 0.346 Uiso 1 1 calc R . .
C59 C 1.0553(5) 1.616(2) 0.8660(13) 0.288(11) Uani 1 1 d . . .
H59 H 1.0488 1.5212 0.8628 0.346 Uiso 1 1 calc R A .
C60 C 1.0417(3) 1.708(3) 0.8895(11) 0.236(12) Uani 1 1 d . A .
H60 H 1.0246 1.6769 0.8998 0.283 Uiso 1 1 calc R . .
C61 C 1.0502(2) 2.1240(11) 0.9293(5) 0.233(8) Uani 1 1 d GD . .
C62 C 1.0725(3) 2.1546(14) 0.9785(3) 0.233(8) Uani 1 1 d G A .
H62 H 1.0742 2.1006 1.0114 0.279 Uiso 1 1 calc R . .
C63 C 1.0922(2) 2.2642(13) 0.9797(5) 0.201(10) Uani 1 1 d G A .
H63 H 1.1074 2.2851 1.0134 0.242 Uiso 1 1 calc R . .
C64 C 1.0897(3) 2.3432(10) 0.9316(7) 0.359(13) Uani 1 1 d G A .
H64 H 1.1032 2.4181 0.9324 0.431 Uiso 1 1 calc R . .
C65 C 1.0674(3) 2.3126(11) 0.8823(5) 0.359(13) Uani 1 1 d G A .
H65 H 1.0657 2.3666 0.8495 0.431 Uiso 1 1 calc R . .
C66 C 1.0477(2) 2.2030(11) 0.8812(3) 0.116(4) Uani 1 1 d G A .
H66 H 1.0324 2.1821 0.8475 0.140 Uiso 1 1 calc R . .
Cl1 Cl 1.0180(3) 1.3899(14) 1.0002(6) 0.316(7) Uani 0.60 1 d PDU B -1
Cl2 Cl 1.0213(4) 1.564(3) 1.0322(10) 0.328(10) Uani 0.40 1 d PDU B -1
C1S C 1.001(2) 1.533(3) 0.965(2) 0.316(7) Uani 0.30 1 d PDU B -1
H1S1 H 1.0084 1.5699 0.9345 0.380 Uiso 0.30 1 calc PR B -1
H1S2 H 0.9784 1.5377 0.9568 0.380 Uiso 0.30 1 calc PR B -1
C2S C 1.015(3) 1.418(4) 1.066(2) 0.328(10) Uani 0.20 1 d PDU B -1
H2S1 H 1.0314 1.3841 1.0979 0.394 Uiso 0.20 1 calc PR B -1
H2S2 H 0.9946 1.4073 1.0713 0.394 Uiso 0.20 1 calc PR B -1

loop_
_atom_site_aniso_label
_atom_site_aniso_U_11
_atom_site_aniso_U_22
_atom_site_aniso_U_33
_atom_site_aniso_U_23
_atom_site_aniso_U_13
_atom_site_aniso_U_12
P1 0.0441(13) 0.1048(19) 0.0541(15) 0.0182(13) 0.0043(11) -0.0017(12)
P2 0.042(3) 0.322(13) 0.036(3) 0.037(6) 0.010(2) 0.027(5)
P2' 0.091(9) 0.193(12) 0.088(8) -0.035(8) -0.029(6) 0.065(8)
Si1 0.0460(13) 0.0794(16) 0.0324(12) 0.0052(11) 0.0165(10) 0.0158(11)
C1 0.052(5) 0.064(5) 0.036(4) 0.008(4) 0.019(4) 0.016(4)
C2 0.044(4) 0.051(5) 0.039(4) 0.007(3) 0.018(4) 0.012(3)
C3 0.049(5) 0.061(5) 0.026(4) 0.007(3) 0.017(3) 0.015(4)
C4 0.039(4) 0.072(5) 0.034(4) 0.011(4) 0.018(4) 0.017(4)
C5 0.058(5) 0.070(5) 0.059(5) 0.003(4) 0.027(4) 0.011(4)
C6 0.054(5) 0.083(6) 0.034(4) 0.009(4) 0.017(4) 0.017(4)
C7 0.048(5) 0.063(5) 0.020(4) 0.009(3) 0.012(3) 0.014(4)
C8 0.049(5) 0.059(5) 0.044(5) -0.004(4) 0.014(4) 0.006(4)
C9 0.040(5) 0.093(7) 0.031(4) -0.003(4) 0.008(4) -0.003(4)
C10 0.041(5) 0.093(6) 0.027(4) 0.002(4) 0.009(4) 0.011(5)
C11 0.051(5) 0.087(6) 0.026(4) 0.003(4) 0.013(4) 0.021(5)
C12 0.040(5) 0.073(6) 0.029(4) -0.002(4) 0.012(3) 0.006(4)
C13 0.043(4) 0.075(5) 0.026(4) 0.010(4) 0.010(3) 0.016(4)
C14 0.046(4) 0.071(5) 0.036(4) 0.010(4) 0.018(4) 0.006(4)
C15 0.037(4) 0.093(6) 0.046(5) 0.016(5) 0.019(4) 0.004(4)
C16 0.045(5) 0.100(7) 0.037(5) 0.014(5) 0.023(4) 0.009(5)
C17 0.049(5) 0.087(6) 0.037(5) -0.010(4) 0.013(4) 0.009(4)
C18 0.043(4) 0.076(6) 0.033(4) 0.006(4) 0.010(4) 0.004(4)
C19 0.042(4) 0.065(5) 0.037(4) 0.001(4) 0.015(4) 0.009(4)
C20 0.047(5) 0.073(6) 0.038(5) 0.008(4) 0.017(4) 0.017(4)
C21 0.047(5) 0.071(5) 0.033(4) -0.003(4) 0.020(4) 0.009(4)
C22 0.040(4) 0.077(5) 0.034(4) 0.018(4) 0.022(4) 0.009(4)
C23 0.051(5) 0.064(5) 0.043(5) 0.008(4) 0.021(4) 0.022(4)
C24 0.050(5) 0.067(5) 0.041(5) 0.004(4) 0.021(4) 0.017(4)
C25 0.036(4) 0.064(5) 0.035(4) 0.012(4) 0.016(3) 0.007(3)
C26 0.039(4) 0.094(6) 0.039(5) 0.017(4) 0.012(4) 0.012(4)
C27 0.043(5) 0.103(6) 0.031(4) 0.009(4) 0.013(4) 0.010(4)
C28 0.046(5) 0.073(6) 0.053(5) 0.016(4) 0.022(4) 0.009(4)
C29 0.038(4) 0.082(6) 0.059(6) 0.010(5) 0.015(4) 0.006(4)
C30 0.042(5) 0.085(6) 0.040(5) 0.009(4) 0.018(4) 0.005(4)
C31 0.041(5) 0.093(7) 0.044(5) 0.017(5) 0.011(4) 0.015(4)
C32 0.053(5) 0.099(7) 0.057(6) 0.025(6) 0.022(4) 0.009(5)
C33 0.064(6) 0.104(7) 0.069(7) 0.030(6) 0.027(5) 0.014(5)
C34 0.058(6) 0.131(9) 0.076(8) 0.052(7) 0.035(6) 0.035(6)
C35 0.063(6) 0.141(10) 0.046(6) 0.028(7) 0.011(5) 0.034(6)
C36 0.061(6) 0.129(8) 0.045(6) 0.023(6) 0.008(5) 0.025(5)
C37 0.033(5) 0.132(9) 0.091(7) 0.040(7) 0.011(5) 0.001(6)
C38 0.051(6) 0.155(11) 0.114(9) 0.048(8) 0.025(6) 0.019(7)
C39 0.063(7) 0.172(12) 0.170(13) 0.056(10) 0.049(8) 0.035(8)
C40 0.077(9) 0.209(17) 0.29(2) 0.105(15) 0.094(11) 0.014(10)
C41 0.093(11) 0.195(17) 0.38(3) 0.121(18) 0.113(14) 0.011(11)
C42 0.071(8) 0.136(11) 0.275(19) 0.064(11) 0.074(10) -0.002(7)
C43 0.044(5) 0.080(6) 0.029(4) 0.002(4) 0.014(4) 0.014(4)
C44 0.059(5) 0.104(7) 0.036(5) 0.021(4) 0.025(4) 0.032(5)
C45 0.060(6) 0.127(8) 0.033(5) 0.023(5) 0.019(4) 0.040(5)
C46 0.058(6) 0.119(7) 0.030(5) 0.006(5) 0.007(4) 0.036(5)
C47 0.043(5) 0.117(7) 0.041(5) 0.005(5) 0.012(4) 0.020(5)
C48 0.047(5) 0.094(6) 0.043(5) 0.011(4) 0.010(4) 0.014(4)
C49 0.071(6) 0.140(9) 0.043(5) -0.001(5) 0.003(5) 0.047(6)
C50 0.084(7) 0.254(14) 0.035(5) 0.006(7) 0.002(5) 0.086(8)
C51 0.124(10) 0.34(2) 0.033(6) 0.004(9) 0.005(7) 0.108(12)
C52 0.103(9) 0.33(2) 0.046(7) 0.006(9) 0.006(6) 0.121(11)
C53 0.071(7) 0.227(13) 0.060(7) -0.014(8) 0.000(6) 0.069(8)
C54 0.051(6) 0.184(10) 0.048(5) -0.005(6) 0.006(5) 0.054(6)
C55 0.069(8) 0.153(12) 0.099(9) 0.055(9) 0.015(7) 0.042(8)
C56 0.111(10) 0.105(9) 0.090(8) 0.019(7) 0.013(7) 0.010(8)
C57 0.059(6) 0.139(10) 0.088(8) 0.028(7) 0.007(6) -0.003(7)
C58 0.110(12) 0.203(15) 0.54(3) -0.105(17) 0.067(16) -0.034(11)
C59 0.110(12) 0.203(15) 0.54(3) -0.105(17) 0.067(16) -0.034(11)
C60 0.097(12) 0.22(2) 0.44(4) 0.10(2) 0.145(17) 0.022(13)
C61 0.151(12) 0.46(2) 0.074(8) 0.015(13) 0.012(7) 0.022(14)
C62 0.151(12) 0.46(2) 0.074(8) 0.015(13) 0.012(7) 0.022(14)
C63 0.180(14) 0.143(12) 0.190(17) -0.098(12) -0.096(13) 0.087(11)
C64 0.40(3) 0.222(18) 0.32(3) -0.091(17) -0.125(19) 0.003(17)
C65 0.40(3) 0.222(18) 0.32(3) -0.091(17) -0.125(19) 0.003(17)
C66 0.134(10) 0.116(9) 0.098(9) -0.036(7) 0.031(8) -0.014(7)
Cl1 0.299(13) 0.280(12) 0.312(14) -0.034(11) -0.007(11) 0.107(10)
Cl2 0.237(14) 0.41(2) 0.297(18) -0.137(16) 0.003(13) 0.096(16)
C1S 0.299(13) 0.280(12) 0.312(14) -0.034(11) -0.007(11) 0.107(10)
C2S 0.237(14) 0.41(2) 0.297(18) -0.137(16) 0.003(13) 0.096(16)

loop_
_atom_type_symbol
_atom_type_description
_atom_type_scat_dispersion_real
_atom_type_scat_dispersion_imag
_atom_type_scat_source
C C 0.0033 0.0016 'International Tables Vol C Tables 4.2.6.8 and 6.1.1.4'
H H 0.0000 0.0000 'International Tables Vol C Tables 4.2.6.8 and 6.1.1.4'
Si Si 0.0817 0.0704 'International Tables Vol C Tables 4.2.6.8 and 6.1.1.4'
P P 0.1023 0.0942 'International Tables Vol C Tables 4.2.6.8 and 6.1.1.4'
Cl Cl 0.1484 0.1585 'International Tables Vol C Tables 4.2.6.8 and 6.1.1.4'

loop_
_geom_angle_atom_site_label_1
_geom_angle_atom_site_label_2
_geom_angle_atom_site_label_3
_geom_angle
C28 P1 C37 102.2(4)
C28 P1 C31 102.2(4)
C37 P1 C31 100.7(4)
C61 P2 C55 105.9(7)
C61 P2 C52 111.0(7)
C55 P2 C52 96.5(6)
C52 P2' C55 95.9(8)
C5 Si1 C6 108.3(3)
C5 Si1 C1 116.5(3)
C6 Si1 C1 112.7(3)
C5 Si1 C4 111.4(3)
C6 Si1 C4 115.6(3)
C1 Si1 C4 91.8(3)
C2 C1 C19 123.7(6)
C2 C1 Si1 109.2(5)
C19 C1 Si1 126.7(5)
C1 C2 C7 125.4(6)
C1 C2 C3 115.0(6)
C7 C2 C3 119.7(6)
C4 C3 C13 125.0(6)
C4 C3 C2 116.1(6)
C13 C3 C2 118.7(6)
C3 C4 C43 125.2(6)
C3 C4 Si1 107.8(5)
C43 C4 Si1 126.6(5)
Si1 C5 H5A 109.5
Si1 C5 H5B 109.5
H5A C5 H5B 109.5
Si1 C5 H5C 109.5
H5A C5 H5C 109.5
H5B C5 H5C 109.5
Si1 C6 H6A 109.5
Si1 C6 H6B 109.5
H6A C6 H6B 109.5
Si1 C6 H6C 109.5
H6A C6 H6C 109.5
H6B C6 H6C 109.5
C8 C7 C12 118.7(6)
C8 C7 C2 120.8(6)
C12 C7 C2 120.4(7)
C9 C8 C7 120.9(7)
C9 C8 H8 119.6
C7 C8 H8 119.6
C8 C9 C10 120.5(7)
C8 C9 H9 119.8
C10 C9 H9 119.8
C11 C10 C9 119.8(7)
C11 C10 H10 120.1
C9 C10 H10 120.1
C10 C11 C12 120.7(7)
C10 C11 H11 119.7
C12 C11 H11 119.7
C11 C12 C7 119.4(7)
C11 C12 H12 120.3
C7 C12 H12 120.3
C14 C13 C18 119.7(7)
C14 C13 C3 121.3(7)
C18 C13 C3 118.9(7)
C13 C14 C15 120.6(8)
C13 C14 H14 119.7
C15 C14 H14 119.7
C14 C15 C16 119.8(7)
C14 C15 H15 120.1
C16 C15 H15 120.1
C17 C16 C15 119.6(7)
C17 C16 H16 120.2
C15 C16 H16 120.2
C16 C17 C18 120.8(8)
C16 C17 H17 119.6
C18 C17 H17 119.6
C13 C18 C17 119.5(7)
C13 C18 H18 120.3
C17 C18 H18 120.3
C20 C19 C24 117.7(7)
C20 C19 C1 120.5(6)
C24 C19 C1 121.8(6)
C19 C20 C21 121.1(7)
C19 C20 H20 119.4
C21 C20 H20 119.4
C20 C21 C22 121.2(7)
C20 C21 H21 119.4
C22 C21 H21 119.4
C23 C22 C21 117.8(7)
C23 C22 C25 119.5(6)
C21 C22 C25 122.8(7)
C24 C23 C22 120.9(7)
C24 C23 H23 119.6
C22 C23 H23 119.6
C23 C24 C19 121.3(7)
C23 C24 H24 119.4
C19 C24 H24 119.4
C30 C25 C26 117.8(6)
C30 C25 C22 120.9(6)
C26 C25 C22 121.3(6)
C27 C26 C25 120.0(7)
C27 C26 H26 120.0
C25 C26 H26 120.0
C26 C27 C28 122.4(7)
C26 C27 H27 118.8
C28 C27 H27 118.8
C27 C28 C29 116.7(7)
C27 C28 P1 118.1(6)
C29 C28 P1 125.3(6)
C30 C29 C28 121.5(7)
C30 C29 H29 119.2
C28 C29 H29 119.2
C29 C30 C25 121.5(7)
C29 C30 H30 119.2
C25 C30 H30 119.2
C32 C31 C36 120.0(8)
C32 C31 P1 124.8(6)
C36 C31 P1 115.2(7)
C31 C32 C33 120.8(8)
C31 C32 H32 119.6
C33 C32 H32 119.6
C34 C33 C32 119.1(10)
C34 C33 H33 120.5
C32 C33 H33 120.5
C33 C34 C35 119.7(9)
C33 C34 H34 120.1
C35 C34 H34 120.1
C34 C35 C36 122.3(9)
C34 C35 H35 118.9
C36 C35 H35 118.9
C35 C36 C31 118.1(10)
C35 C36 H36 121.0
C31 C36 H36 121.0
C42 C37 C38 117.6(10)
C42 C37 P1 116.3(9)
C38 C37 P1 126.2(8)
C37 C38 C39 120.9(11)
C37 C38 H38 119.5
C39 C38 H38 119.5
C40 C39 C38 121.9(13)
C40 C39 H39 119.1
C38 C39 H39 119.1
C41 C40 C39 117.9(13)
C41 C40 H40 121.0
C39 C40 H40 121.0
C40 C41 C42 120.9(13)
C40 C41 H41 119.5
C42 C41 H41 119.5
C37 C42 C41 119.9(12)
C37 C42 H42 120.0
C41 C42 H42 120.0
C44 C43 C48 117.1(7)
C44 C43 C4 123.1(7)
C48 C43 C4 119.8(6)
C45 C44 C43 122.4(8)
C45 C44 H44 118.8
C43 C44 H44 118.8
C44 C45 C46 121.0(7)
C44 C45 H45 119.5
C46 C45 H45 119.5
C45 C46 C47 117.4(7)
C45 C46 C49 121.9(8)
C47 C46 C49 120.6(9)
C48 C47 C46 121.6(8)
C48 C47 H47 119.2
C46 C47 H47 119.2
C47 C48 C43 120.5(7)
C47 C48 H48 119.8
C43 C48 H48 119.8
C50 C49 C54 118.8(8)
C50 C49 C46 120.1(8)
C54 C49 C46 121.1(8)
C49 C50 C51 117.7(9)
C49 C50 H50 121.1
C51 C50 H50 121.1
C52 C51 C50 124.8(9)
C52 C51 H51 117.6
C50 C51 H51 117.6
C53 C52 C51 114.4(9)
C53 C52 P2' 132.0(9)
C51 C52 P2' 108.4(9)
C53 C52 P2 123.9(9)
C51 C52 P2 120.7(8)
P2' C52 P2 32.2(5)
C52 C53 C54 123.4(9)
C52 C53 H53 118.3
C54 C53 H53 118.3
C53 C54 C49 120.7(9)
C53 C54 H54 119.7
C49 C54 H54 119.7
C60 C55 C56 116.1(14)
C60 C55 P2 127.8(15)
C56 C55 P2 116.1(12)
C60 C55 P2' 96.3(15)
C56 C55 P2' 147.3(13)
P2 C55 P2' 31.9(5)
C55 C56 C57 118.8(11)
C55 C56 H56 120.6
C57 C56 H56 120.6
C58 C57 C56 120.0(15)
C58 C57 H57 120.0
C56 C57 H57 120.0
C57 C58 C59 118(2)
C57 C58 H58 120.9
C59 C58 H58 120.9
C60 C59 C58 120(2)
C60 C59 H59 119.9
C58 C59 H59 119.9
C55 C60 C59 126.3(19)
C55 C60 H60 116.8
C59 C60 H60 116.8
C62 C61 C66 120.0
C62 C61 P2 111.7(8)
C66 C61 P2 127.5(8)
C61 C62 C63 120.0
C61 C62 H62 120.0
C63 C62 H62 120.0
C64 C63 C62 120.0
C64 C63 H63 120.0
C62 C63 H63 120.0
C63 C64 C65 120.0
C63 C64 H64 120.0
C65 C64 H64 120.0
C66 C65 C64 120.0
C66 C65 H65 120.0
C64 C65 H65 120.0
C65 C66 C61 120.0
C65 C66 H66 120.0
C61 C66 H66 120.0
C2S Cl1 C1S 102(5)
C2S Cl1 Cl2 57.3(5)
C1S Cl1 Cl2 57.3(5)
C1S Cl2 C2S 102(5)
C1S Cl2 Cl1 57.4(5)
C2S Cl2 Cl1 57.3(5)
Cl2 C1S Cl1 65.3(9)
Cl2 C1S H1S1 117.2
Cl1 C1S H1S1 117.2
Cl2 C1S H1S2 117.2
Cl1 C1S H1S2 117.2
H1S1 C1S H1S2 114.2
Cl1 C2S Cl2 65.3(9)
Cl1 C2S H2S1 117.2
Cl2 C2S H2S1 117.2
Cl1 C2S H2S2 117.2
Cl2 C2S H2S2 117.2
H2S1 C2S H2S2 114.2

loop_
_geom_bond_atom_site_label_1
_geom_bond_atom_site_label_2
_geom_bond_distance
P1 C28 1.829(8)
P1 C37 1.830(9)
P1 C31 1.843(9)
P2 C61 1.778(10)
P2 C55 1.831(12)
P2 C52 1.875(11)
P2' C52 1.825(16)
P2' C55 1.900(19)
Si1 C5 1.864(7)
Si1 C6 1.868(7)
Si1 C1 1.875(7)
Si1 C4 1.883(7)
C1 C2 1.341(9)
C1 C19 1.490(10)
C2 C7 1.483(9)
C2 C3 1.535(9)
C3 C4 1.355(9)
C3 C13 1.510(9)
C4 C43 1.467(9)
C5 H5A 0.9800
C5 H5B 0.9800
C5 H5C 0.9800
C6 H6A 0.9800
C6 H6B 0.9800
C6 H6C 0.9800
C7 C8 1.385(9)
C7 C12 1.401(9)
C8 C9 1.368(9)
C8 H8 0.9500
C9 C10 1.374(10)
C9 H9 0.9500
C10 C11 1.368(10)
C10 H10 0.9500
C11 C12 1.389(9)
C11 H11 0.9500
C12 H12 0.9500
C13 C14 1.372(10)
C13 C18 1.383(10)
C14 C15 1.380(10)
C14 H14 0.9500
C15 C16 1.387(11)
C15 H15 0.9500
C16 C17 1.364(10)
C16 H16 0.9500
C17 C18 1.389(9)
C17 H17 0.9500
C18 H18 0.9500
C19 C20 1.384(9)
C19 C24 1.403(9)
C20 C21 1.391(9)
C20 H20 0.9500
C21 C22 1.396(9)
C21 H21 0.9500
C22 C23 1.394(10)
C22 C25 1.495(9)
C23 C24 1.384(10)
C23 H23 0.9500
C24 H24 0.9500
C25 C30 1.378(9)
C25 C26 1.393(9)
C26 C27 1.380(9)
C26 H26 0.9500
C27 C28 1.384(9)
C27 H27 0.9500
C28 C29 1.385(10)
C29 C30 1.375(10)
C29 H29 0.9500
C30 H30 0.9500
C31 C32 1.375(11)
C31 C36 1.403(11)
C32 C33 1.407(11)
C32 H32 0.9500
C33 C34 1.375(12)
C33 H33 0.9500
C34 C35 1.375(13)
C34 H34 0.9500
C35 C36 1.384(12)
C35 H35 0.9500
C36 H36 0.9500
C37 C42 1.355(13)
C37 C38 1.369(13)
C38 C39 1.383(13)
C38 H38 0.9500
C39 C40 1.339(16)
C39 H39 0.9500
C40 C41 1.336(18)
C40 H40 0.9500
C41 C42 1.427(17)
C41 H41 0.9500
C42 H42 0.9500
C43 C44 1.390(10)
C43 C48 1.416(10)
C44 C45 1.371(10)
C44 H44 0.9500
C45 C46 1.396(12)
C45 H45 0.9500
C46 C47 1.405(11)
C46 C49 1.488(11)
C47 C48 1.379(10)
C47 H47 0.9500
C48 H48 0.9500
C49 C50 1.384(12)
C49 C54 1.395(12)
C50 C51 1.415(14)
C50 H50 0.9500
C51 C52 1.391(14)
C51 H51 0.9500
C52 C53 1.375(13)
C53 C54 1.382(11)
C53 H53 0.9500
C54 H54 0.9500
C55 C60 1.26(2)
C55 C56 1.406(15)
C56 C57 1.410(15)
C56 H56 0.9500
C57 C58 1.32(2)
C57 H57 0.9500
C58 C59 1.35(3)
C58 H58 0.9500
C59 C60 1.31(3)
C59 H59 0.9500
C60 H60 0.9500
C61 C62 1.3900
C61 C66 1.3900
C62 C63 1.3900
C62 H62 0.9500
C63 C64 1.3900
C63 H63 0.9500
C64 C65 1.3900
C64 H64 0.9500
C65 C66 1.3900
C65 H65 0.9500
C66 H66 0.9500
Cl1 C2S 1.700(5)
Cl1 C1S 1.702(5)
Cl1 Cl2 1.84(2)
Cl2 C1S 1.700(5)
Cl2 C2S 1.700(5)
C1S H1S1 0.9900
C1S H1S2 0.9900
C2S H2S1 0.9900
C2S H2S2 0.9900

loop_
_geom_torsion_atom_site_label_1
_geom_torsion_atom_site_label_2
_geom_torsion_atom_site_label_3
_geom_torsion_atom_site_label_4
_geom_torsion
C5 Si1 C1 C2 114.9(5)
C6 Si1 C1 C2 -119.0(5)
C4 Si1 C1 C2 -0.2(6)
C5 Si1 C1 C19 -71.9(7)
C6 Si1 C1 C19 54.2(7)
C4 Si1 C1 C19 173.0(6)
C19 C1 C2 C7 4.4(11)
Si1 C1 C2 C7 177.8(6)
C19 C1 C2 C3 -174.8(6)
Si1 C1 C2 C3 -1.3(8)
C1 C2 C3 C4 3.0(9)
C7 C2 C3 C4 -176.3(6)
C1 C2 C3 C13 -173.9(6)
C7 C2 C3 C13 6.9(9)
C13 C3 C4 C43 0.6(12)
C2 C3 C4 C43 -176.0(6)
C13 C3 C4 Si1 173.7(6)
C2 C3 C4 Si1 -2.9(7)
C5 Si1 C4 C3 -117.7(5)
C6 Si1 C4 C3 118.1(5)
C1 Si1 C4 C3 1.8(5)
C5 Si1 C4 C43 55.4(7)
C6 Si1 C4 C43 -68.9(7)
C1 Si1 C4 C43 174.8(7)
C1 C2 C7 C8 56.5(10)
C3 C2 C7 C8 -124.4(7)
C1 C2 C7 C12 -119.6(8)
C3 C2 C7 C12 59.6(8)
C12 C7 C8 C9 1.9(10)
C2 C7 C8 C9 -174.2(6)
C7 C8 C9 C10 -0.9(11)
C8 C9 C10 C11 0.1(10)
C9 C10 C11 C12 -0.2(10)
C10 C11 C12 C7 1.2(10)
C8 C7 C12 C11 -2.0(9)
C2 C7 C12 C11 174.1(6)
C4 C3 C13 C14 -116.6(8)
C2 C3 C13 C14 59.9(9)
C4 C3 C13 C18 64.2(9)
C2 C3 C13 C18 -119.3(7)
C18 C13 C14 C15 -2.2(10)
C3 C13 C14 C15 178.6(6)
C13 C14 C15 C16 2.0(11)
C14 C15 C16 C17 -0.7(11)
C15 C16 C17 C18 -0.4(11)
C14 C13 C18 C17 1.0(10)
C3 C13 C18 C17 -179.7(6)
C16 C17 C18 C13 0.2(10)
C2 C1 C19 C20 -138.0(8)
Si1 C1 C19 C20 49.7(9)
C2 C1 C19 C24 41.9(11)
Si1 C1 C19 C24 -130.4(6)
C24 C19 C20 C21 -2.5(10)
C1 C19 C20 C21 177.4(6)
C19 C20 C21 C22 1.0(11)
C20 C21 C22 C23 2.0(10)
C20 C21 C22 C25 -177.4(6)
C21 C22 C23 C24 -3.5(10)
C25 C22 C23 C24 176.0(6)
C22 C23 C24 C19 2.0(11)
C20 C19 C24 C23 1.0(11)
C1 C19 C24 C23 -178.9(6)
C23 C22 C25 C30 -31.6(10)
C21 C22 C25 C30 147.9(7)
C23 C22 C25 C26 147.2(7)
C21 C22 C25 C26 -33.4(10)
C30 C25 C26 C27 -0.4(11)
C22 C25 C26 C27 -179.2(7)
C25 C26 C27 C28 1.5(12)
C26 C27 C28 C29 -1.2(11)
C26 C27 C28 P1 -179.8(6)
C37 P1 C28 C27 167.8(7)
C31 P1 C28 C27 -88.3(7)
C37 P1 C28 C29 -10.7(8)
C31 P1 C28 C29 93.2(7)
C27 C28 C29 C30 -0.2(11)
P1 C28 C29 C30 178.3(6)
C28 C29 C30 C25 1.3(11)
C26 C25 C30 C29 -0.9(11)
C22 C25 C30 C29 177.8(7)
C28 P1 C31 C32 -17.6(8)
C37 P1 C31 C32 87.5(7)
C28 P1 C31 C36 161.6(6)
C37 P1 C31 C36 -93.3(6)
C36 C31 C32 C33 -0.5(12)
P1 C31 C32 C33 178.6(6)
C31 C32 C33 C34 1.0(12)
C32 C33 C34 C35 -0.1(12)
C33 C34 C35 C36 -1.2(14)
C34 C35 C36 C31 1.7(13)
C32 C31 C36 C35 -0.7(11)
P1 C31 C36 C35 -180.0(6)
C28 P1 C37 C42 -87.2(10)
C31 P1 C37 C42 167.6(10)
C28 P1 C37 C38 92.9(10)
C31 P1 C37 C38 -12.3(10)
C42 C37 C38 C39 -2.9(17)
P1 C37 C38 C39 177.0(9)
C37 C38 C39 C40 -1(2)
C38 C39 C40 C41 8(3)
C39 C40 C41 C42 -11(3)
C38 C37 C42 C41 -1(2)
P1 C37 C42 C41 179.6(13)
C40 C41 C42 C37 8(3)
C3 C4 C43 C44 49.6(11)
Si1 C4 C43 C44 -122.3(7)
C3 C4 C43 C48 -132.9(8)
Si1 C4 C43 C48 55.2(9)
C48 C43 C44 C45 -1.9(11)
C4 C43 C44 C45 175.7(7)
C43 C44 C45 C46 0.4(12)
C44 C45 C46 C47 0.3(12)
C44 C45 C46 C49 -175.7(8)
C45 C46 C47 C48 0.6(12)
C49 C46 C47 C48 176.6(8)
C46 C47 C48 C43 -2.1(12)
C44 C43 C48 C47 2.6(11)
C4 C43 C48 C47 -175.0(7)
C45 C46 C49 C50 -46.7(14)
C47 C46 C49 C50 137.5(11)
C45 C46 C49 C54 132.8(10)
C47 C46 C49 C54 -43.1(14)
C54 C49 C50 C51 0.9(18)
C46 C49 C50 C51 -179.6(11)
C49 C50 C51 C52 -3(2)
C50 C51 C52 C53 2(3)
C50 C51 C52 P2' -155.5(13)
C50 C51 C52 P2 171.7(12)
C55 P2' C52 C53 21(2)
C55 P2' C52 C51 173.0(13)
C55 P2' C52 P2 -68.2(10)
C61 P2 C52 C53 67.9(15)
C55 P2 C52 C53 -41.8(15)
C61 P2 C52 C51 -100.3(15)
C55 P2 C52 C51 149.9(14)
C61 P2 C52 P2' -175.5(13)
C55 P2 C52 P2' 74.7(12)
C51 C52 C53 C54 1(2)
P2' C52 C53 C54 152.4(13)
P2 C52 C53 C54 -167.7(11)
C52 C53 C54 C49 -4(2)
C50 C49 C54 C53 2.4(17)
C46 C49 C54 C53 -177.1(10)
C61 P2 C55 C60 -173.8(17)
C52 P2 C55 C60 -59.8(18)
C61 P2 C55 C56 6.0(10)
C52 P2 C55 C56 120.0(9)
C61 P2 C55 P2' 176.9(12)
C52 P2 C55 P2' -69.1(10)
C52 P2' C55 C60 -99.1(14)
C52 P2' C55 C56 88.9(17)
C52 P2' C55 P2 73.5(11)
C60 C55 C56 C57 1.5(19)
P2 C55 C56 C57 -178.4(8)
P2' C55 C56 C57 172.7(13)
C55 C56 C57 C58 -3(2)
C56 C57 C58 C59 1(3)
C57 C58 C59 C60 3(4)
C56 C55 C60 C59 3(3)
P2 C55 C60 C59 -178(2)
P2' C55 C60 C59 -173(3)
C58 C59 C60 C55 -5(4)
C55 P2 C61 C62 -99.1(6)
C52 P2 C61 C62 157.3(6)
C55 P2 C61 C66 70.3(10)
C52 P2 C61 C66 -33.4(11)
C66 C61 C62 C63 0.0
P2 C61 C62 C63 170.2(10)
C61 C62 C63 C64 0.0
C62 C63 C64 C65 0.0
C63 C64 C65 C66 0.0
C64 C65 C66 C61 0.0
C62 C61 C66 C65 0.0
P2 C61 C66 C65 -168.5(11)
C2S Cl1 Cl2 C1S -135(9)
C1S Cl1 Cl2 C2S 135(9)
C2S Cl2 C1S Cl1 -38(6)
C2S Cl1 C1S Cl2 38(6)
C1S Cl1 C2S Cl2 -38(6)
C1S Cl2 C2S Cl1 38(6)
